data_7150516
loop_
_publ_author_name
'O'Mahony, Donogh J. R.'
'Belanger, David B.'
'Livinghouse, Tom'

_publ_section_title
;
 Substrate control of stereoselection in the rhodium(i) catalyzed
 intramolecular [4 + 2] cycloaddition reactionElectronic supplementary
 information (ESI) available: experimental procedures and spectroscopic
 data for compounds 4a?d and 6a?c. See
 http://www.rsc.org/suppdata/ob/b3/b302426c/
;
_journal_issue 12
_journal_name_full 'Organic &amp;  Biomolecular Chemistry'
_journal_page_first 2038
_journal_paper_doi 10.1039/b302426c
_journal_volume 1
_journal_year 2003
_chemical_formula_sum 'C17 H23 N O2 S'
_chemical_formula_weight 305.42
_space_group_IT_number 15
_symmetry_cell_setting monoclinic
_symmetry_Int_Tables_number 15
_symmetry_space_group_name_Hall '-C 2yc'
_symmetry_space_group_name_H-M 'C 1 2/c 1'
_atom_sites_solution_primary direct
_atom_sites_solution_secondary 'difference Fourier'
_cell_angle_alpha 90
_cell_angle_beta 127.628(6)
_cell_angle_gamma 90
_cell_formula_units_Z 8
_cell_length_a 26.112(3)
_cell_length_b 9.913(1)
_cell_length_c 16.461(2)
_cell_measurement_reflns_used 25
_cell_measurement_temperature 298
_cell_measurement_theta_max 28.6
_cell_measurement_theta_min 20.3
_cell_volume 3374.6(7)
_computing_cell_refinement 'Siemens XSCANS'
_computing_data_collection 'Siemens XSCANS'
_computing_data_reduction 'Siemens XSCANS'
_computing_publication_material 'Siemens SHELXTL'
_computing_structure_refinement 'Siemens SHELXTL'
_computing_structure_solution 'Siemens SHELXTL'
_diffrn_ambient_temperature 298
_diffrn_measurement_device_type 'Siemens P4 upgraded Nicolet R3'
_diffrn_measurement_method \q/2\q
_diffrn_radiation_monochromator graphite
_diffrn_radiation_source 'sealed tube'
_diffrn_radiation_type 'Mo K\a'
_diffrn_radiation_wavelength 0.7107
_diffrn_reflns_av_R_equivalents 0.017
_diffrn_reflns_limit_h_max 36
_diffrn_reflns_limit_h_min 0
_diffrn_reflns_limit_k_max 13
_diffrn_reflns_limit_k_min 0
_diffrn_reflns_limit_l_max 18
_diffrn_reflns_limit_l_min -19
_diffrn_reflns_number 5280
_diffrn_reflns_reduction_process 'Lp corrections applied'
_diffrn_reflns_theta_max 29.99
_diffrn_reflns_theta_min 2.28
_diffrn_standards_decay_% 2.7
_diffrn_standards_interval_count 97
_diffrn_standards_number 3
_exptl_absorpt_coefficient_mu 0.196
_exptl_absorpt_correction_T_max 0.986
_exptl_absorpt_correction_T_min 0.944
_exptl_absorpt_correction_type 'face-indexed numerical'
_exptl_crystal_colour colorless
_exptl_crystal_density_diffrn 1.202
_exptl_crystal_density_meas ?
_exptl_crystal_description parallelpiped
_exptl_crystal_size_max 0.90
_exptl_crystal_size_mid 0.16
_exptl_crystal_size_min .14
_refine_diff_density_max 0.26
_refine_diff_density_min -0.24
_refine_ls_extinction_method 'no extinction correction used'
_refine_ls_goodness_of_fit_ref 1.371
_refine_ls_hydrogen_treatment noref
_refine_ls_matrix_type full
_refine_ls_number_parameters 190
_refine_ls_number_reflns 1346
_refine_ls_R_factor_obs 0.0528
_refine_ls_shift/esd_max <0.0005
_refine_ls_structure_factor_coef F
_refine_ls_weighting_details 'w = 1/(\s^2^(F) + 0.0003F^2^)'
_refine_ls_weighting_scheme calc
_refine_ls_wR_factor_all 0.0763
_refine_ls_wR_factor_obs 0.0481
_reflns_number_observed 1346
_reflns_number_total 4913
_reflns_observed_criterion >5sigma(F)
_cod_data_source_file b302426c.txt
_cod_data_source_block B302426C
_cod_depositor_comments
;
The following automatic conversions were performed:

'_refine_ls_weighting_scheme' value 'w = 1/(\s^2^(F) + 0.0003F^2^)'
was changed to 'calc'. New tag '_refine_ls_weighting_details' was
created. The value of the new tag was set to 'w = 1/(\s^2^(F) +
0.0003F^2^)'.

Automatic conversion script
Id: cif_fix_values 3143 2015-03-26 13:38:13Z robertas 

The following automatic conversions were performed:

'_atom_sites_solution_primary' value 'direct methods' was changed to
'direct'.

Automatic conversion script
Id: cif_fix_values 6452 2018-10-05 10:23:21Z andrius 
;
_cod_original_cell_volume 3374.4(9)
_cod_original_sg_symbol_H-M C2/c
_cod_original_formula_sum 'C17 H23 N1 O2 S1'
_cod_database_code 7150516

loop_
_symmetry_equiv_pos_as_xyz
x,y,z
-x,-y,-z
-x,y,1/2-z
x,-y,1/2+z
1/2+x,1/2+y,z
1/2-x,1/2-y,-z
1/2-x,1/2+y,1/2-z
1/2+x,1/2-y,1/2+z

loop_
_atom_site_aniso_label
_atom_site_aniso_U_11
_atom_site_aniso_U_22
_atom_site_aniso_U_33
_atom_site_aniso_U_12
_atom_site_aniso_U_13
_atom_site_aniso_U_23
C(1) 0.058(3) 0.054(3) 0.051(3) -0.010(2) 0.033(3) -0.007(2)
N(2) 0.063(2) 0.061(2) 0.052(2) -0.016(2) 0.038(2) -0.008(2)
C(3) 0.049(3) 0.089(4) 0.052(3) -0.024(3) 0.029(3) -0.018(3)
C(4) 0.052(3) 0.117(5) 0.044(3) 0.009(4) 0.023(3) 0.010(4)
C(5) 0.081(5) 0.097(5) 0.065(3) 0.028(4) 0.048(4) 0.028(3)
C(6) 0.077(4) 0.066(4) 0.075(3) 0.003(3) 0.054(3) 0.011(3)
C(7) 0.045(3) 0.061(3) 0.056(3) -0.004(2) 0.031(2) 0.001(3)
C(8) 0.135(5) 0.064(4) 0.141(5) -0.002(5) 0.085(5) 0.011(4)
C(9) 0.100(4) 0.069(4) 0.086(3) 0.008(3) 0.062(3) -0.003(3)
C(10) 0.052(3) 0.059(3) 0.044(3) -0.008(2) 0.032(2) -0.007(2)
C(11) 0.049(3) 0.080(4) 0.042(3) -0.012(3) 0.026(3) -0.013(3)
S 0.095(1) 0.0632(9) 0.0624(8) -0.0200(9) 0.0533(8) -0.0065(8)
O(1) 0.129(3) 0.061(2) 0.076(2) 0.017(2) 0.060(2) 0.022(2)
O(2) 0.114(3) 0.106(3) 0.095(3) -0.062(2) 0.081(2) -0.033(2)
C(12) 0.047(3) 0.064(3) 0.035(2) -0.004(3) 0.024(2) 0.000(2)
C(13) 0.045(3) 0.083(4) 0.044(3) -0.010(3) 0.026(2) -0.005(3)
C(14) 0.067(4) 0.074(4) 0.051(3) 0.016(3) 0.035(3) 0.006(3)
C(15) 0.082(4) 0.062(4) 0.053(3) -0.012(4) 0.041(3) -0.010(3)
C(16) 0.056(3) 0.090(4) 0.052(3) -0.021(3) 0.028(3) -0.015(3)
C(17) 0.046(3) 0.073(4) 0.043(3) 0.005(3) 0.021(3) 0.000(3)
C(18) 0.173(6) 0.077(4) 0.112(5) -0.021(4) 0.093(5) -0.019(4)

loop_
_atom_site_label
_atom_site_fract_x
_atom_site_fract_y
_atom_site_fract_z
_atom_site_U_iso_or_equiv
_atom_site_thermal_displace_type
_atom_site_calc_flag
C(1) 0.4003(2) 0.3489(4) 0.1436(3) 0.055(3) Uani ?
N(2) 0.3448(2) 0.3315(3) 0.1465(3) 0.057(2) Uani ?
C(3) 0.2885(2) 0.4119(5) 0.0646(3) 0.065(3) Uani ?
C(4) 0.2699(2) 0.5645(6) -0.0736(3) 0.076(3) Uani ?
C(5) 0.2986(3) 0.6780(6) -0.0605(4) 0.078(4) Uani ?
C(6) 0.3693(2) 0.7039(5) 0.0211(4) 0.068(4) Uani ?
C(7) 0.3972(2) 0.5979(4) 0.1053(3) 0.054(3) Uani ?
C(8) 0.3824(3) 0.8471(5) 0.0642(4) 0.113(5) Uani ?
C(9) 0.4169(2) 0.2145(4) 0.1198(4) 0.081(4) Uani ?
C(10) 0.3774(2) 0.4563(4) 0.0615(3) 0.050(3) Uani ?
C(11) 0.3039(2) 0.4429(5) -0.0093(3) 0.058(3) Uani ?
S 0.35778(7) 0.3180(1) 0.2561(1) 0.0699(9) Uani ?
O(1) 0.4145(2) 0.2354(3) 0.3209(2) 0.090(3) Uani ?
O(2) 0.2973(2) 0.2808(3) 0.2332(2) 0.094(3) Uani ?
C(12) 0.3765(2) 0.4821(4) 0.3085(3) 0.049(3) Uani ?
C(13) 0.3287(2) 0.5686(5) 0.2861(3) 0.058(3) Uani ?
C(14) 0.3432(3) 0.7014(5) 0.3172(3) 0.065(3) Uani ?
C(15) 0.4053(3) 0.7500(5) 0.3706(3) 0.066(4) Uani ?
C(16) 0.4533(2) 0.6600(6) 0.3964(3) 0.069(3) Uani ?
C(17) 0.4396(2) 0.5271(5) 0.3654(3) 0.058(3) Uani ?
C(18) 0.4208(3) 0.8968(5) 0.4008(4) 0.116(5) Uani ?
H(1) 0.4369 0.3820 0.2087 0.066 Uiso calc
H(3a) 0.2849 0.4944 0.0912 0.077 Uiso calc
H(3b) 0.2493 0.3610 0.0323 0.077 Uiso calc
H(4) 0.2243 0.5581 -0.1276 0.091 Uiso calc
H(5) 0.2723 0.7520 -0.1038 0.094 Uiso calc
H(6) 0.3907 0.6941 -0.0096 0.082 Uiso calc
H(7a) 0.3802 0.6149 0.1420 0.065 Uiso calc
H(7b) 0.4434 0.6053 0.1524 0.065 Uiso calc
H(8a) 0.3656 0.9126 0.0106 0.135 Uiso calc
H(8b) 0.3611 0.8566 0.0951 0.135 Uiso calc
H(8c) 0.4280 0.8612 0.1152 0.135 Uiso calc
H(9a) 0.4308 0.1515 0.1739 0.097 Uiso calc
H(9b) 0.3792 0.1800 0.0564 0.097 Uiso calc
H(9c) 0.4508 0.2272 0.1135 0.097 Uiso calc
H(10) 0.3946 0.4373 0.0252 0.060 Uiso calc
H(11) 0.2917 0.3663 -0.0532 0.069 Uiso calc
H(13) 0.2852 0.5363 0.2491 0.070 Uiso calc
H(14) 0.3096 0.7620 0.3014 0.078 Uiso calc
H(16) 0.4972 0.6910 0.4374 0.083 Uiso calc
H(17) 0.4734 0.4665 0.3818 0.069 Uiso calc
H(18a) 0.4588 0.9034 0.4708 0.140 Uiso calc
H(18b) 0.4284 0.9412 0.3573 0.140 Uiso calc
H(18c) 0.3852 0.9393 0.3935 0.140 Uiso calc

loop_
_geom_angle_atom_site_label_1
_geom_angle_atom_site_label_2
_geom_angle_atom_site_label_3
_geom_angle
N(2) C(1) C(9) 110.1(4)
N(2) C(1) C(10) 104.3(3)
C(9) C(1) C(10) 113.6(5)
C(1) N(2) C(3) 110.6(4)
C(1) N(2) S 119.9(2)
C(3) N(2) S 118.3(4)
N(2) C(3) C(11) 103.7(4)
C(5) C(4) C(11) 123.5(4)
C(4) C(5) C(6) 124.7(5)
C(5) C(6) C(7) 109.8(5)
C(5) C(6) C(8) 112.2(5)
C(7) C(6) C(8) 111.7(4)
C(6) C(7) C(10) 111.8(3)
C(1) C(10) C(7) 112.9(3)
C(1) C(10) C(11) 104.2(4)
C(7) C(10) C(11) 110.3(4)
C(3) C(11) C(4) 113.4(5)
C(3) C(11) C(10) 103.3(3)
C(4) C(11) C(10) 113.5(4)
N(2) S O(1) 107.1(3)
N(2) S O(2) 106.3(2)
N(2) S C(12) 105.9(2)
O(1) S O(2) 121.3(2)
O(1) S C(12) 108.0(2)
O(2) S C(12) 107.3(3)
S C(12) C(13) 120.8(3)
S C(12) C(17) 119.2(4)
C(13) C(12) C(17) 119.7(4)
C(12) C(13) C(14) 120.0(5)
C(13) C(14) C(15) 121.4(6)
C(14) C(15) C(16) 117.8(5)
C(14) C(15) C(18) 121.5(6)
C(16) C(15) C(18) 120.7(5)
C(15) C(16) C(17) 121.5(5)
C(12) C(17) C(16) 119.4(5)

loop_
_geom_bond_atom_site_label_1
_geom_bond_atom_site_label_2
_geom_bond_distance
C(1) N(2) 1.488(8)
C(1) C(9) 1.524(7)
C(1) C(10) 1.526(6)
N(2) C(3) 1.481(5)
N(2) S 1.624(5)
C(3) C(11) 1.525(9)
C(4) C(5) 1.295(9)
C(4) C(11) 1.488(7)
C(5) C(6) 1.500(7)
C(6) C(7) 1.524(6)
C(6) C(8) 1.530(7)
C(7) C(10) 1.518(6)
C(10) C(11) 1.527(6)
S O(1) 1.439(4)
S O(2) 1.430(5)
S C(12) 1.765(5)
C(12) C(13) 1.366(8)
C(12) C(17) 1.382(7)
C(13) C(14) 1.379(7)
C(14) C(15) 1.375(8)
C(15) C(16) 1.378(9)
C(15) C(18) 1.511(7)
C(16) C(17) 1.378(8)
